data_2018719
loop_
_publ_author_name
'Hern\'andez-Ju\'arez, Mart\'in'
'Salazar-Pereda, Veronica'
'Padilla-Mart\'inez, Itzia I.'
'Garc\'ia-B\'aez, Efr\'en V.'

_publ_section_title
;
 Carbonyl--carbonyl and carbonyl--\p interactions as directing motifs in
 the supramolecular structure of
 carbonyl(3-oxopenta-1,4-diene-1,5-diyl)[tris(3,5-dimethyl-1<i>H</i>-pyrazol-1-yl-\k<i>N</i>^2^)methane]iridium(III)
 trifluoromethanesulfonate
;
_journal_coeditor_code OV3018
_journal_issue 12
_journal_name_full 'Acta Crystallographica Section C'
_journal_page_first m367
_journal_page_last m369
_journal_paper_doi 10.1107/S010827011204499X
_journal_volume 68
_journal_year 2012
_chemical_formula_iupac '[Ir (C5 H4 O) (C16 H22 N6) (C O)] (C F3 O3 S)'
_chemical_formula_moiety 'C22 H26 Ir N6 O2 +, C F3 O3 S -'
_chemical_formula_sum 'C23 H26 F3 Ir N6 O5 S'
_chemical_formula_weight 747.76
_chemical_name_systematic
;
carbonyl(3-oxopenta-1,4-diene-1,5,-diyl)[tris(3,5-dimethyl-1<i>H</i>-
pyrazol-1-yl-\k<i>N</i>^2^)methane]iridium(III) trifluoromethanesulfonate
;
_space_group_IT_number 14
_symmetry_cell_setting monoclinic
_symmetry_space_group_name_Hall '-P 2ybc'
_symmetry_space_group_name_H-M 'P 1 21/c 1'
_atom_sites_solution_hydrogens geom
_atom_sites_solution_primary direct
_atom_sites_solution_secondary difmap
_audit_creation_method SHELXL97
_cell_angle_alpha 90
_cell_angle_beta 115.506(3)
_cell_angle_gamma 90
_cell_formula_units_Z 4
_cell_length_a 13.1441(3)
_cell_length_b 16.2686(2)
_cell_length_c 14.0631(3)
_cell_measurement_reflns_used 600
_cell_measurement_temperature 298(2)
_cell_measurement_theta_max 25
_cell_measurement_theta_min 20
_cell_volume 2714.12(11)
_computing_cell_refinement 'CrysAlis CCD (Oxford Diffraction, 2009)'
_computing_data_collection 'CrysAlis CCD (Oxford Diffraction, 2009)'
_computing_data_reduction 'CrysAlis RED (Oxford Diffraction, 2009)'
_computing_molecular_graphics 'Mercury (Macrae <i>et al.</i>, 2008)'
_computing_publication_material
;
SHELXL97 (Sheldrick, 2008), WinGX-2003 (Farrugia, 1999) and
publCIF (Westrip, 2010)
;
_computing_structure_refinement 'SHELXL97 (Sheldrick, 2008)'
_computing_structure_solution 'SHELXS97 (Sheldrick, 2008)'
_diffrn_ambient_temperature 298(2)
_diffrn_detector_area_resol_mean 10.434
_diffrn_measured_fraction_theta_full 0.982
_diffrn_measured_fraction_theta_max 0.982
_diffrn_measurement_device_type 'Oxford Xcalibur Ruby Gemini'
_diffrn_measurement_method \w
_diffrn_radiation_monochromator graphite
_diffrn_radiation_type CuK\a
_diffrn_radiation_wavelength 1.5418
_diffrn_reflns_av_R_equivalents 0.0575
_diffrn_reflns_av_sigmaI/netI 0.0360
_diffrn_reflns_limit_h_max 15
_diffrn_reflns_limit_h_min -16
_diffrn_reflns_limit_k_max 20
_diffrn_reflns_limit_k_min -20
_diffrn_reflns_limit_l_max 17
_diffrn_reflns_limit_l_min -17
_diffrn_reflns_number 26335
_diffrn_reflns_theta_full 73.67
_diffrn_reflns_theta_max 73.67
_diffrn_reflns_theta_min 3.73
_exptl_absorpt_coefficient_mu 10.795
_exptl_absorpt_correction_T_max 0.3241
_exptl_absorpt_correction_T_min 0.2429
_exptl_absorpt_correction_type sphere
_exptl_absorpt_process_details '(CrysAlis RED; Oxford Diffraction, 2009)'
_exptl_crystal_colour purple
_exptl_crystal_density_diffrn 1.830
_exptl_crystal_density_method 'not measured'
_exptl_crystal_description block
_exptl_crystal_F_000 1464
_exptl_crystal_size_max 0.20
_exptl_crystal_size_mid 0.15
_exptl_crystal_size_min 0.09
_exptl_crystal_size_rad 0.0900
_refine_diff_density_max 2.019
_refine_diff_density_min -0.773
_refine_ls_extinction_method none
_refine_ls_goodness_of_fit_ref 1.041
_refine_ls_hydrogen_treatment constr
_refine_ls_matrix_type full
_refine_ls_number_parameters 357
_refine_ls_number_reflns 5390
_refine_ls_number_restraints 0
_refine_ls_restrained_S_all 1.041
_refine_ls_R_factor_all 0.0515
_refine_ls_R_factor_gt 0.0383
_refine_ls_shift/su_max 0.000
_refine_ls_shift/su_mean 0.000
_refine_ls_structure_factor_coef Fsqd
_refine_ls_weighting_details 'calc w = 1/[\s^2^(Fo^2^)+(0.0500P)^2^+5.0864P] where P=(Fo^2^+2Fc^2^)/3'
_refine_ls_weighting_scheme calc
_refine_ls_wR_factor_gt 0.0923
_refine_ls_wR_factor_ref 0.1018
_reflns_number_gt 4347
_reflns_number_total 5390
_reflns_threshold_expression I>2\s(I)
_cod_data_source_file ov3018.cif
_cod_data_source_block I
_cod_original_sg_symbol_H-M 'P 21/c'
_cod_database_code 2018719
_cod_database_fobs_code 2018719

loop_
_symmetry_equiv_pos_site_id
_symmetry_equiv_pos_as_xyz
1 x,y,z
2 -x,1/2+y,1/2-z
3 -x,-y,-z
4 x,1/2-y,1/2+z

loop_
_atom_site_aniso_label
_atom_site_aniso_U_11
_atom_site_aniso_U_22
_atom_site_aniso_U_33
_atom_site_aniso_U_12
_atom_site_aniso_U_13
_atom_site_aniso_U_23
Ir1 0.0492(2) 0.03590(10) 0.03940(10) -0.00090(10) 0.02300(10) 0.00320(10)
O1 0.129(5) 0.045(3) 0.095(4) -0.014(3) 0.065(4) 0.012(3)
O4 0.134(6) 0.105(4) 0.066(3) -0.025(4) 0.061(4) 0.008(3)
N11 0.057(3) 0.035(2) 0.043(2) 0.000(2) 0.023(2) 0.0035(18)
N12 0.055(3) 0.037(2) 0.045(2) 0.002(2) 0.027(2) 0.0024(19)
N13 0.053(3) 0.042(2) 0.044(2) 0.003(2) 0.027(2) 0.005(2)
N14 0.052(3) 0.041(2) 0.043(2) 0.006(2) 0.025(2) 0.0055(19)
N15 0.049(3) 0.046(3) 0.038(2) 0.000(2) 0.018(2) 0.0030(19)
N16 0.049(3) 0.044(2) 0.041(2) -0.003(2) 0.021(2) 0.0006(19)
C1 0.070(5) 0.057(4) 0.054(4) 0.002(3) 0.037(3) 0.006(3)
C2 0.045(4) 0.066(4) 0.057(4) 0.000(3) 0.032(3) 0.003(3)
C3 0.067(5) 0.075(5) 0.063(4) -0.007(4) 0.043(4) -0.002(3)
C4 0.102(6) 0.059(4) 0.058(4) -0.013(4) 0.048(4) 0.001(3)
C5 0.074(5) 0.055(4) 0.044(3) 0.000(3) 0.023(3) 0.008(3)
C6 0.059(4) 0.045(3) 0.041(3) 0.002(3) 0.016(3) 0.008(2)
C10 0.056(4) 0.040(3) 0.042(3) 0.003(3) 0.025(3) 0.007(2)
C11 0.051(4) 0.041(3) 0.051(3) 0.001(3) 0.026(3) -0.005(2)
C12 0.066(4) 0.036(3) 0.065(4) -0.003(3) 0.035(3) -0.003(3)
C13 0.050(4) 0.034(3) 0.059(3) 0.000(3) 0.025(3) 0.005(2)
C14 0.099(6) 0.049(3) 0.058(4) -0.004(4) 0.044(4) -0.007(3)
C15 0.086(5) 0.046(3) 0.061(4) -0.007(3) 0.034(4) 0.011(3)
C16 0.051(4) 0.040(3) 0.050(3) 0.000(3) 0.020(3) -0.002(2)
C17 0.051(4) 0.052(3) 0.061(4) 0.008(3) 0.030(3) 0.003(3)
C18 0.053(4) 0.058(3) 0.048(3) -0.001(3) 0.030(3) -0.001(3)
C19 0.069(5) 0.050(3) 0.066(4) 0.013(3) 0.031(4) 0.009(3)
C20 0.093(6) 0.076(5) 0.077(5) 0.007(4) 0.061(5) 0.017(4)
C21 0.049(4) 0.051(3) 0.052(3) -0.003(3) 0.022(3) -0.008(3)
C22 0.050(4) 0.061(4) 0.048(3) -0.007(3) 0.015(3) -0.005(3)
C23 0.057(4) 0.052(3) 0.043(3) 0.011(3) 0.021(3) 0.002(3)
C24 0.056(4) 0.063(4) 0.069(4) -0.016(3) 0.030(4) -0.007(3)
C25 0.071(5) 0.069(4) 0.043(3) 0.007(4) 0.021(3) 0.008(3)
S1 0.0696(11) 0.0480(8) 0.0530(9) 0.0032(8) 0.0222(8) 0.0039(7)
F1 0.240(9) 0.193(8) 0.167(7) 0.016(7) 0.165(7) -0.006(6)
F2 0.209(8) 0.167(7) 0.140(6) -0.114(6) 0.106(6) -0.054(5)
F3 0.178(8) 0.142(6) 0.208(8) 0.033(5) 0.085(7) 0.118(6)
O5 0.225(10) 0.110(6) 0.213(10) -0.019(6) 0.178(9) -0.029(6)
O6 0.097(6) 0.218(10) 0.153(8) 0.023(6) 0.021(5) 0.113(7)
O7 0.213(9) 0.100(5) 0.081(5) -0.070(6) 0.024(5) -0.002(4)
C8 0.121(8) 0.079(5) 0.065(5) -0.002(6) 0.052(5) 0.000(4)

loop_
_atom_site_type_symbol
_atom_site_label
_atom_site_fract_x
_atom_site_fract_y
_atom_site_fract_z
_atom_site_U_iso_or_equiv
_atom_site_thermal_displace_type
_atom_site_occupancy
_atom_site_disorder_group
Ir Ir1 0.20980(2) 0.363440(10) 0.56269(2) 0.04010(10) Uani 1.000 -16
O O1 0.1836(5) 0.1866(3) 0.6029(5) 0.084(2) Uani 1.000 -16
O O4 0.1813(6) 0.3242(4) 0.8796(4) 0.095(3) Uani 1.000 -16
N N11 0.2349(4) 0.5169(3) 0.4549(4) 0.0445(14) Uani 1.000 -16
N N12 0.2348(4) 0.4905(3) 0.5477(3) 0.0437(14) Uani 1.000 -16
N N13 0.3220(4) 0.4008(3) 0.4190(4) 0.0442(14) Uani 1.000 -16
N N14 0.3329(4) 0.3507(3) 0.5012(4) 0.0437(14) Uani 1.000 -16
N N15 0.1210(4) 0.4166(3) 0.3331(3) 0.0446(16) Uani 1.000 -16
N N16 0.0955(4) 0.3672(3) 0.3976(4) 0.0441(14) Uani 1.000 -16
C C1 0.1922(6) 0.2535(4) 0.5822(5) 0.057(3) Uani 1.000 -16
C C2 0.0882(5) 0.3851(4) 0.6118(5) 0.053(2) Uani 1.000 -16
C C3 0.0908(7) 0.3708(4) 0.7059(6) 0.063(3) Uani 1.000 -16
C C4 0.1910(8) 0.3446(4) 0.7998(6) 0.068(3) Uani 1.000 -16
C C5 0.3016(7) 0.3504(4) 0.7996(5) 0.059(2) Uani 1.000 -16
C C6 0.3221(6) 0.3625(3) 0.7166(5) 0.0503(19) Uani 1.000 -16
C C10 0.2282(5) 0.4579(3) 0.3757(4) 0.0446(19) Uani 1.000 -16
C C11 0.2512(5) 0.5570(3) 0.6070(5) 0.0462(19) Uani 1.000 -16
C C12 0.2602(6) 0.6252(3) 0.5518(5) 0.053(2) Uani 1.000 -16
C C13 0.2498(5) 0.5995(3) 0.4561(5) 0.0471(19) Uani 1.000 -16
C C14 0.2616(7) 0.5561(4) 0.7172(5) 0.065(3) Uani 1.000 -16
C C15 0.2510(7) 0.6457(4) 0.3650(6) 0.064(2) Uani 1.000 -16
C C16 0.4191(5) 0.3015(3) 0.5172(5) 0.0476(19) Uani 1.000 -16
C C17 0.4637(5) 0.3202(4) 0.4458(5) 0.053(2) Uani 1.000 -16
C C18 0.4019(5) 0.3833(4) 0.3845(5) 0.0501(19) Uani 1.000 -16
C C19 0.4562(6) 0.2356(4) 0.5998(5) 0.061(2) Uani 1.000 -16
C C20 0.4133(7) 0.4285(5) 0.2971(6) 0.073(3) Uani 1.000 -16
C C21 0.0002(5) 0.3289(4) 0.3358(5) 0.0506(19) Uani 1.000 -16
C C22 -0.0339(6) 0.3538(4) 0.2321(5) 0.055(2) Uani 1.000 -16
C C23 0.0429(6) 0.4095(4) 0.2313(4) 0.0509(19) Uani 1.000 -16
C C24 -0.0514(6) 0.2661(4) 0.3786(6) 0.062(2) Uani 1.000 -16
C C25 0.0433(6) 0.4600(4) 0.1425(5) 0.062(2) Uani 1.000 -16
S S1 0.70489(16) 0.12695(10) 0.40517(13) 0.0584(5) Uani 1.000 -16
F F1 0.5956(8) 0.0941(6) 0.5152(7) 0.173(5) Uani 1.000 -16
F F2 0.5698(7) 0.0088(5) 0.4004(6) 0.161(4) Uani 1.000 -16
F F3 0.7223(7) 0.0124(5) 0.5371(7) 0.175(4) Uani 1.000 -16
O O5 0.7566(9) 0.0748(5) 0.3595(8) 0.153(5) Uani 1.000 -16
O O6 0.6157(7) 0.1697(7) 0.3353(8) 0.168(5) Uani 1.000 -16
O O7 0.7832(8) 0.1717(5) 0.4890(6) 0.145(4) Uani 1.000 -16
C C8 0.6480(9) 0.0547(6) 0.4663(7) 0.084(4) Uani 1.000 -16
H H2 0.02191 0.40808 0.56198 0.0629 Uiso 1.000 -16
H H3 0.02409 0.37781 0.71279 0.0759 Uiso 1.000 -16
H H5 0.36393 0.34510 0.86430 0.0698 Uiso 1.000 -16
H H6 0.39697 0.37164 0.73040 0.0606 Uiso 1.000 -16
H H10 0.23458 0.48799 0.31819 0.0535 Uiso 1.000 -16
H H12 0.27135 0.67915 0.57601 0.0642 Uiso 1.000 -16
H H14A 0.32752 0.52561 0.76167 0.0973 Uiso 1.000 -16
H H14B 0.26795 0.61151 0.74277 0.0973 Uiso 1.000 -16
H H14C 0.19602 0.53076 0.71796 0.0973 Uiso 1.000 -16
H H15A 0.31782 0.63199 0.35690 0.0958 Uiso 1.000 -16
H H15B 0.18569 0.63130 0.30203 0.0958 Uiso 1.000 -16
H H15C 0.25017 0.70368 0.37755 0.0958 Uiso 1.000 -16
H H17 0.52445 0.29434 0.44103 0.0627 Uiso 1.000 -16
H H19A 0.46321 0.25832 0.66531 0.0913 Uiso 1.000 -16
H H19B 0.40145 0.19217 0.57835 0.0913 Uiso 1.000 -16
H H19C 0.52776 0.21415 0.60853 0.0913 Uiso 1.000 -16
H H20A 0.35516 0.46940 0.26920 0.1095 Uiso 1.000 -16
H H20B 0.48573 0.45468 0.32358 0.1095 Uiso 1.000 -16
H H20C 0.40623 0.39053 0.24237 0.1095 Uiso 1.000 -16
H H22 -0.09754 0.33571 0.17394 0.0660 Uiso 1.000 -16
H H24A -0.03905 0.28132 0.44874 0.0925 Uiso 1.000 -16
H H24B -0.13095 0.26297 0.33451 0.0925 Uiso 1.000 -16
H H24C -0.01755 0.21350 0.38031 0.0925 Uiso 1.000 -16
H H25A -0.01676 0.44229 0.07741 0.0931 Uiso 1.000 -16
H H25B 0.03289 0.51687 0.15422 0.0931 Uiso 1.000 -16
H H25C 0.11412 0.45322 0.13885 0.0931 Uiso 1.000 -16

loop_
_atom_type_symbol
_atom_type_description
_atom_type_scat_dispersion_real
_atom_type_scat_dispersion_imag
_atom_type_scat_source
C C 0.0181 0.0091 'International Tables Vol C Tables 4.2.6.8 and 6.1.1.4'
H H 0.0000 0.0000 'International Tables Vol C Tables 4.2.6.8 and 6.1.1.4'
O O 0.0492 0.0322 'International Tables Vol C Tables 4.2.6.8 and 6.1.1.4'
N N 0.0311 0.0180 'International Tables Vol C Tables 4.2.6.8 and 6.1.1.4'
F F 0.0727 0.0534 'International Tables Vol C Tables 4.2.6.8 and 6.1.1.4'
S S 0.3331 0.5567 'International Tables Vol C Tables 4.2.6.8 and 6.1.1.4'
Ir Ir -4.7710 6.5667 'International Tables Vol C Tables 4.2.6.8 and 6.1.1.4'

loop_
_geom_angle_atom_site_label_1
_geom_angle_atom_site_label_2
_geom_angle_atom_site_label_3
_geom_angle
_geom_angle_publ_flag
N12 Ir1 N14 83.00(19) yes
N12 Ir1 N16 86.05(17) yes
N12 Ir1 C1 177.4(2) no
N12 Ir1 C2 92.5(2) yes
N12 Ir1 C6 92.34(18) yes
N14 Ir1 N16 82.3(2) no
N14 Ir1 C1 97.5(3) yes
N14 Ir1 C2 174.5(2) yes
N14 Ir1 C6 95.8(3) yes
N16 Ir1 C1 96.6(2) no
N16 Ir1 C2 94.4(2) yes
N16 Ir1 C6 177.6(3) yes
C1 Ir1 C2 87.1(3) no
C1 Ir1 C6 85.1(2) no
C2 Ir1 C6 87.5(3) yes
O7 S1 C8 104.2(5) no
O5 S1 C8 101.9(5) no
O5 S1 O6 114.7(6) no
O5 S1 O7 112.1(6) no
O6 S1 O7 116.1(6) no
O6 S1 C8 105.9(6) no
N12 N11 C13 110.9(5) no
N12 N11 C10 120.0(4) no
C10 N11 C13 128.9(5) no
Ir1 N12 C11 136.4(4) no
Ir1 N12 N11 117.6(3) no
N11 N12 C11 106.0(5) no
C10 N13 C18 129.0(5) no
N14 N13 C10 119.7(5) no
N14 N13 C18 111.1(5) no
Ir1 N14 N13 117.3(4) no
Ir1 N14 C16 136.7(4) no
N13 N14 C16 105.9(5) no
C10 N15 C23 129.6(5) no
N16 N15 C23 111.2(5) no
N16 N15 C10 118.5(4) no
N15 N16 C21 105.9(5) no
Ir1 N16 C21 135.5(4) no
Ir1 N16 N15 118.6(4) no
Ir1 C1 O1 174.3(6) no
Ir1 C2 C3 128.5(6) no
C2 C3 C4 125.0(9) yes
C3 C4 C5 119.2(7) yes
O4 C4 C3 119.6(10) no
O4 C4 C5 121.0(8) no
C4 C5 C6 126.5(7) yes
Ir1 C6 C5 127.8(6) yes
N11 C10 N13 110.1(5) no
N11 C10 N15 110.8(5) no
N13 C10 N15 112.2(4) no
C12 C11 C14 126.5(5) no
N12 C11 C14 124.1(5) no
N12 C11 C12 109.3(5) no
C11 C12 C13 108.2(5) no
C12 C13 C15 131.5(5) no
N11 C13 C12 105.6(5) no
N11 C13 C15 122.9(6) no
C17 C16 C19 128.0(6) no
N14 C16 C17 109.8(5) no
N14 C16 C19 122.2(6) no
C16 C17 C18 107.4(6) no
C17 C18 C20 130.4(7) no
N13 C18 C17 105.9(6) no
N13 C18 C20 123.8(6) no
C22 C21 C24 128.9(6) no
N16 C21 C24 121.4(6) no
N16 C21 C22 109.7(6) no
C21 C22 C23 107.3(6) no
C22 C23 C25 129.9(6) no
N15 C23 C25 124.0(6) no
N15 C23 C22 105.9(5) no
Ir1 C2 H2 116.00 no
C3 C2 H2 116.00 no
C2 C3 H3 117.00 no
C4 C3 H3 118.00 no
C6 C5 H5 117.00 no
C4 C5 H5 117.00 no
Ir1 C6 H6 116.00 no
C5 C6 H6 116.00 no
N11 C10 H10 108.00 no
N13 C10 H10 108.00 no
N15 C10 H10 108.00 no
C13 C12 H12 126.00 no
C11 C12 H12 126.00 no
C11 C14 H14B 109.00 no
C11 C14 H14A 110.00 no
H14A C14 H14C 110.00 no
C11 C14 H14C 110.00 no
H14A C14 H14B 109.00 no
H14B C14 H14C 109.00 no
C13 C15 H15C 109.00 no
C13 C15 H15A 109.00 no
C13 C15 H15B 109.00 no
H15A C15 H15B 110.00 no
H15A C15 H15C 109.00 no
H15B C15 H15C 109.00 no
C18 C17 H17 126.00 no
C16 C17 H17 126.00 no
C16 C19 H19C 109.00 no
H19A C19 H19B 110.00 no
C16 C19 H19B 109.00 no
C16 C19 H19A 109.00 no
H19A C19 H19C 109.00 no
H19B C19 H19C 109.00 no
H20A C20 H20C 109.00 no
C18 C20 H20A 109.00 no
C18 C20 H20B 109.00 no
C18 C20 H20C 109.00 no
H20A C20 H20B 109.00 no
H20B C20 H20C 110.00 no
C21 C22 H22 126.00 no
C23 C22 H22 126.00 no
H24A C24 H24B 109.00 no
H24A C24 H24C 109.00 no
C21 C24 H24A 109.00 no
C21 C24 H24B 110.00 no
C21 C24 H24C 110.00 no
H24B C24 H24C 109.00 no
H25B C25 H25C 109.00 no
C23 C25 H25A 110.00 no
C23 C25 H25B 110.00 no
C23 C25 H25C 109.00 no
H25A C25 H25B 109.00 no
H25A C25 H25C 109.00 no
S1 C8 F1 110.3(7) no
S1 C8 F2 113.8(7) no
S1 C8 F3 113.3(9) no
F1 C8 F2 102.8(10) no
F1 C8 F3 104.7(9) no
F2 C8 F3 111.1(9) no

loop_
_geom_bond_atom_site_label_1
_geom_bond_atom_site_label_2
_geom_bond_distance
_geom_bond_publ_flag
Ir1 N12 2.118(5) yes
Ir1 N14 2.148(6) yes
Ir1 N16 2.156(5) yes
Ir1 C1 1.839(7) yes
Ir1 C2 2.026(7) yes
Ir1 C6 2.028(7) yes
S1 O5 1.404(11) no
S1 O6 1.353(11) no
S1 O7 1.391(9) no
S1 C8 1.798(11) no
F1 C8 1.329(15) no
F2 C8 1.286(13) no
F3 C8 1.258(13) no
O1 C1 1.145(8) yes
O4 C4 1.228(11) yes
N11 N12 1.375(7) no
N11 C10 1.444(7) no
N11 C13 1.357(7) no
N12 C11 1.326(7) no
N13 N14 1.371(7) no
N13 C10 1.452(8) no
N13 C18 1.363(9) no
N14 C16 1.325(8) no
N15 C23 1.361(7) no
N15 N16 1.358(7) no
N15 C10 1.438(8) no
N16 C21 1.332(9) no
C2 C3 1.330(10) yes
C3 C4 1.471(12) yes
C4 C5 1.458(15) yes
C5 C6 1.321(10) yes
C11 C12 1.388(8) no
C11 C14 1.496(9) no
C12 C13 1.359(9) no
C13 C15 1.491(10) no
C16 C17 1.397(10) no
C16 C19 1.500(9) no
C17 C18 1.362(9) no
C18 C20 1.494(11) no
C21 C22 1.389(9) no
C21 C24 1.489(10) no
C22 C23 1.360(11) no
C23 C25 1.497(9) no
C2 H2 0.9300 no
C3 H3 0.9300 no
C5 H5 0.9300 no
C6 H6 0.9300 no
C10 H10 0.9800 no
C12 H12 0.9300 no
C14 H14A 0.9600 no
C14 H14B 0.9600 no
C14 H14C 0.9600 no
C15 H15A 0.9600 no
C15 H15B 0.9600 no
C15 H15C 0.9600 no
C17 H17 0.9300 no
C19 H19A 0.9600 no
C19 H19B 0.9600 no
C19 H19C 0.9600 no
C20 H20C 0.9600 no
C20 H20A 0.9600 no
C20 H20B 0.9600 no
C22 H22 0.9300 no
C24 H24A 0.9600 no
C24 H24B 0.9600 no
C24 H24C 0.9600 no
C25 H25A 0.9600 no
C25 H25B 0.9600 no
C25 H25C 0.9600 no

loop_
_geom_torsion_atom_site_label_1
_geom_torsion_atom_site_label_2
_geom_torsion_atom_site_label_3
_geom_torsion_atom_site_label_4
_geom_torsion
_geom_torsion_publ_flag
C2 Ir1 N16 N15 128.6(4) no
N12 Ir1 N16 C21 -146.5(7) no
N14 Ir1 N16 C21 130.1(7) no
C1 Ir1 N16 C21 33.3(7) no
N14 Ir1 N12 N11 46.6(4) no
N16 Ir1 N12 N11 -36.1(4) no
C2 Ir1 N12 N11 -130.3(5) no
C6 Ir1 N12 N11 142.1(5) no
N14 Ir1 N12 C11 -133.8(7) no
N16 Ir1 N12 C11 143.5(7) no
C2 Ir1 N12 C11 49.3(7) no
C6 Ir1 N12 C11 -38.2(7) no
C6 Ir1 N14 N13 -134.7(4) no
N12 Ir1 N16 N15 36.4(4) no
N14 Ir1 N16 N15 -47.0(4) no
N12 Ir1 C6 C5 113.0(5) no
N12 Ir1 N14 N13 -43.1(4) no
N16 Ir1 N14 N13 43.9(4) no
C1 Ir1 N14 N13 139.5(4) no
C1 Ir1 C6 C5 -66.8(6) no
N12 Ir1 N14 C16 142.1(6) no
N16 Ir1 N14 C16 -131.0(6) no
C1 Ir1 N14 C16 -35.4(6) no
C6 Ir1 N14 C16 50.4(6) no
C6 Ir1 C2 C3 -20.7(6) no
N14 Ir1 C6 C5 -163.9(5) no
N12 Ir1 C2 C3 -112.9(6) no
C2 Ir1 C6 C5 20.6(6) no
C2 Ir1 N16 C21 -54.3(7) no
C1 Ir1 N16 N15 -143.8(5) no
C1 Ir1 C2 C3 64.5(7) no
N16 Ir1 C2 C3 160.9(6) no
O7 S1 C8 F3 -54.2(9) no
O7 S1 C8 F2 177.6(9) no
O5 S1 C8 F3 62.6(9) no
O5 S1 C8 F1 179.5(8) no
O7 S1 C8 F1 62.7(9) no
O6 S1 C8 F3 -177.2(8) no
O6 S1 C8 F2 54.6(10) no
O5 S1 C8 F2 -65.6(10) no
O6 S1 C8 F1 -60.3(9) no
N12 N11 C10 N13 -58.8(7) no
C10 N11 C13 C15 6.2(11) no
N12 N11 C13 C15 -178.6(7) no
C13 N11 C10 N13 116.1(7) no
C10 N11 N12 Ir1 -5.4(7) no
C10 N11 C13 C12 -174.7(7) no
C10 N11 N12 C11 174.9(6) no
C13 N11 N12 Ir1 178.9(4) no
C13 N11 N12 C11 -0.8(7) no
N12 N11 C10 N15 66.0(7) no
C13 N11 C10 N15 -119.2(7) no
N12 N11 C13 C12 0.5(8) no
Ir1 N12 C11 C12 -178.9(5) no
N11 N12 C11 C14 -177.5(7) no
Ir1 N12 C11 C14 2.9(11) no
N11 N12 C11 C12 0.8(8) no
C10 N13 N14 Ir1 -1.5(6) no
C18 N13 C10 N11 -123.0(6) no
N14 N13 C10 N15 -61.3(6) no
C18 N13 N14 Ir1 -176.9(4) no
C10 N13 N14 C16 174.8(5) no
N14 N13 C18 C17 0.6(7) no
C18 N13 N14 C16 -0.5(7) no
C10 N13 C18 C20 6.4(10) no
C18 N13 C10 N15 113.1(7) no
N14 N13 C10 N11 62.6(7) no
C10 N13 C18 C17 -174.2(6) no
N14 N13 C18 C20 -178.8(6) no
N13 N14 C16 C19 -178.4(5) no
Ir1 N14 C16 C19 -3.2(10) no
Ir1 N14 C16 C17 175.5(5) no
N13 N14 C16 C17 0.3(7) no
C10 N15 C23 C25 -13.7(11) no
N16 N15 C10 N13 58.0(7) no
C23 N15 N16 C21 -0.2(7) no
N16 N15 C10 N11 -65.5(6) no
C23 N15 C10 N11 124.7(6) no
C23 N15 C10 N13 -111.9(7) no
N16 N15 C23 C22 -0.1(8) no
C10 N15 C23 C22 170.4(6) no
C10 N15 N16 Ir1 6.0(7) no
C10 N15 N16 C21 -171.9(5) no
N16 N15 C23 C25 175.9(6) no
C23 N15 N16 Ir1 177.7(4) no
N15 N16 C21 C24 177.2(6) no
Ir1 N16 C21 C24 -0.2(10) no
N15 N16 C21 C22 0.4(7) no
Ir1 N16 C21 C22 -177.0(5) no
Ir1 C2 C3 C4 8.0(10) no
C2 C3 C4 C5 13.7(10) no
C2 C3 C4 O4 -171.9(7) no
C3 C4 C5 C6 -13.7(10) no
O4 C4 C5 C6 171.9(7) no
C4 C5 C6 Ir1 -7.9(10) yes
C14 C11 C12 C13 177.7(7) no
N12 C11 C12 C13 -0.5(9) no
C11 C12 C13 C15 179.0(8) no
C11 C12 C13 N11 -0.1(8) no
N14 C16 C17 C18 0.1(7) no
C19 C16 C17 C18 178.7(6) no
C16 C17 C18 N13 -0.4(7) no
C16 C17 C18 C20 178.9(7) no
C24 C21 C22 C23 -176.9(7) no
N16 C21 C22 C23 -0.5(8) no
C21 C22 C23 C25 -175.3(7) no
C21 C22 C23 N15 0.3(8) no
